data_2239503
loop_
_publ_author_name
'Choi, Hong Dae'
'Seo, Pil Ja'
'Lee, Uk'

_publ_section_title
;
 5-Cyclopentyl-2-methyl-3-(4-methylphenylsulfonyl)-1-benzofuran
;
_journal_coeditor_code BT6977
_journal_issue 5
_journal_name_full 'Acta Crystallographica Section E'
_journal_page_first o592
_journal_paper_doi 10.1107/S160053681400868X
_journal_volume 70
_journal_year 2014
_chemical_formula_iupac 'C21 H22 O3 S'
_chemical_formula_moiety 'C21 H22 O3 S'
_chemical_formula_sum 'C21 H22 O3 S'
_chemical_formula_weight 354.45
_chemical_melting_point_gt 399
_chemical_melting_point_lt 398
_chemical_name_systematic
;
5-Cyclopentyl-2-methyl-3-(4-methylphenylsulfonyl)-1-benzofuran
;
_space_group_IT_number 7
_symmetry_cell_setting monoclinic
_symmetry_space_group_name_Hall 'P -2yac'
_symmetry_space_group_name_H-M 'P 1 n 1'
_atom_sites_solution_hydrogens difmap
_atom_sites_solution_primary direct
_atom_sites_solution_secondary difmap
_audit_creation_method 'form.cif (version 2.0)'
_cell_angle_alpha 90.00
_cell_angle_beta 91.626(4)
_cell_angle_gamma 90.00
_cell_formula_units_Z 2
_cell_length_a 10.5452(7)
_cell_length_b 6.3093(4)
_cell_length_c 13.7813(9)
_cell_measurement_reflns_used 4626
_cell_measurement_temperature 173(2)
_cell_measurement_theta_max 22.65
_cell_measurement_theta_min 2.40
_cell_volume 916.54(10)
_computing_cell_refinement '<i>SAINT</i> (Bruker, 2009)'
_computing_data_collection '<i>APEX2</i> (Bruker, 2009)'
_computing_data_reduction '<i>SAINT</i> (Bruker, 2009)'
_computing_molecular_graphics
;
<i>ORTEP-3 for Windows</i> (Farrugia, 2012) and
<i>DIAMOND</i> (Brandenburg, 1998)
;
_computing_publication_material '<i>SHELXL97</i> (Sheldrick, 2008)'
_computing_structure_refinement '<i>SHELXL97</i> (Sheldrick, 2008)'
_computing_structure_solution '<i>SHELXS97</i> (Sheldrick, 2008)'
_diffrn_ambient_temperature 173(2)
_diffrn_detector_area_resol_mean 10.0
_diffrn_measured_fraction_theta_full 0.989
_diffrn_measured_fraction_theta_max 0.989
_diffrn_measurement_device_type 'Bruker SMART APEXII CCD'
_diffrn_measurement_method '\f and \w scans'
_diffrn_radiation_monochromator 'graphite multilayer'
_diffrn_radiation_source 'rotating anode'
_diffrn_radiation_type MoK\a
_diffrn_radiation_wavelength 0.71073
_diffrn_reflns_av_R_equivalents 0.0308
_diffrn_reflns_av_sigmaI/netI 0.0387
_diffrn_reflns_limit_h_max 13
_diffrn_reflns_limit_h_min -13
_diffrn_reflns_limit_k_max 8
_diffrn_reflns_limit_k_min -8
_diffrn_reflns_limit_l_max 17
_diffrn_reflns_limit_l_min -17
_diffrn_reflns_number 13479
_diffrn_reflns_theta_full 27.54
_diffrn_reflns_theta_max 27.54
_diffrn_reflns_theta_min 2.40
_diffrn_standards_number 0
_exptl_absorpt_coefficient_mu 0.193
_exptl_absorpt_correction_T_max 0.7456
_exptl_absorpt_correction_T_min 0.6357
_exptl_absorpt_correction_type multi-scan
_exptl_absorpt_process_details '(<i>SADABS</i>; Bruker, 2009)'
_exptl_crystal_colour colourless
_exptl_crystal_density_diffrn 1.284
_exptl_crystal_density_method 'not measured'
_exptl_crystal_description block
_exptl_crystal_F_000 376
_exptl_crystal_size_max 0.42
_exptl_crystal_size_mid 0.25
_exptl_crystal_size_min 0.23
_refine_diff_density_max 0.269
_refine_diff_density_min -0.187
_refine_ls_abs_structure_details 'Flack (1983), 2111 Friedel pairs'
_refine_ls_abs_structure_Flack 0.02(6)
_refine_ls_extinction_method none
_refine_ls_goodness_of_fit_ref 1.019
_refine_ls_hydrogen_treatment constr
_refine_ls_matrix_type full
_refine_ls_number_parameters 228
_refine_ls_number_reflns 4144
_refine_ls_number_restraints 2
_refine_ls_restrained_S_all 1.018
_refine_ls_R_factor_all 0.0601
_refine_ls_R_factor_gt 0.0430
_refine_ls_shift/su_max 0.000
_refine_ls_shift/su_mean 0.000
_refine_ls_structure_factor_coef Fsqd
_refine_ls_weighting_details 'calc w=1/[\s^2^(Fo^2^)+(0.0577P)^2^+0.0503P] where P=(Fo^2^+2Fc^2^)/3'
_refine_ls_weighting_scheme calc
_refine_ls_wR_factor_gt 0.0979
_refine_ls_wR_factor_ref 0.1057
_reflns_number_gt 3276
_reflns_number_total 4144
_reflns_threshold_expression I>2\s(I)
_cod_data_source_file bt6977sup1.cif
_cod_data_source_block I
_cod_original_sg_symbol_H-M 'P n'
_cod_database_code 2239503
_cod_database_fobs_code 2239503

loop_
_symmetry_equiv_pos_as_xyz
'x, y, z'
'x+1/2, -y, z+1/2'

loop_
_atom_site_type_symbol
_atom_site_label
_atom_site_fract_x
_atom_site_fract_y
_atom_site_fract_z
_atom_site_U_iso_or_equiv
_atom_site_adp_type
_atom_site_calc_flag
_atom_site_refinement_flags
_atom_site_occupancy
_atom_site_symmetry_multiplicity
S S1 0.50057(4) 0.43392(9) 0.52665(4) 0.04206(17) Uani d . 1 2
O O1 0.81242(17) 0.5370(3) 0.38708(14) 0.0529(5) Uani d . 1 2
O O2 0.46721(17) 0.2152(3) 0.53932(12) 0.0487(5) Uani d . 1 2
O O3 0.52795(18) 0.5621(3) 0.61028(12) 0.0545(5) Uani d . 1 2
C C1 0.6301(2) 0.4397(4) 0.45279(16) 0.0398(6) Uani d . 1 2
C C2 0.6569(2) 0.2858(4) 0.37834(16) 0.0376(5) Uani d . 1 2
C C3 0.5997(2) 0.1062(4) 0.34016(15) 0.0384(5) Uani d . 1 2
H H3 0.5220 0.0571 0.3652 0.046 Uiso calc R 1 2
C C4 0.6558(2) -0.0023(4) 0.26530(16) 0.0413(5) Uani d . 1 2
C C5 0.7737(2) 0.0714(5) 0.23120(18) 0.0509(7) Uani d . 1 2
H H5 0.8134 -0.0044 0.1809 0.061 Uiso calc R 1 2
C C6 0.8315(3) 0.2481(5) 0.2687(2) 0.0549(7) Uani d . 1 2
H H6 0.9104 0.2961 0.2454 0.066 Uiso calc R 1 2
C C7 0.7714(2) 0.3539(4) 0.34139(17) 0.0454(6) Uani d . 1 2
C C8 0.7251(2) 0.5865(4) 0.45435(18) 0.0461(6) Uani d . 1 2
C C9 0.5876(3) -0.1898(4) 0.22067(17) 0.0484(7) Uani d . 1 2
H H9 0.5692 -0.2910 0.2743 0.058 Uiso calc R 1 2
C C10 0.6516(3) -0.3141(5) 0.1417(2) 0.0678(9) Uani d . 1 2
H H10A 0.6880 -0.2181 0.0930 0.081 Uiso calc R 1 2
H H10B 0.7198 -0.4056 0.1693 0.081 Uiso calc R 1 2
C C11 0.5457(3) -0.4451(5) 0.0973(3) 0.0762(10) Uani d . 1 2
H H11A 0.5624 -0.4774 0.0286 0.091 Uiso calc R 1 2
H H11B 0.5366 -0.5801 0.1331 0.091 Uiso calc R 1 2
C C12 0.4278(4) -0.3131(6) 0.1049(3) 0.0920(12) Uani d . 1 2
H H12A 0.3581 -0.3981 0.1319 0.110 Uiso calc R 1 2
H H12B 0.4001 -0.2596 0.0401 0.110 Uiso calc R 1 2
C C13 0.4621(3) -0.1308(6) 0.1718(3) 0.0729(9) Uani d . 1 2
H H13A 0.3962 -0.1109 0.2207 0.087 Uiso calc R 1 2
H H13B 0.4704 0.0022 0.1345 0.087 Uiso calc R 1 2
C C14 0.7537(3) 0.7785(5) 0.5121(2) 0.0636(8) Uani d . 1 2
H H14A 0.8248 0.7497 0.5575 0.095 Uiso calc R 1 2
H H14B 0.6789 0.8187 0.5485 0.095 Uiso calc R 1 2
H H14C 0.7764 0.8945 0.4686 0.095 Uiso calc R 1 2
C C15 0.3770(2) 0.5572(4) 0.45880(16) 0.0404(6) Uani d . 1 2
C C16 0.3159(2) 0.4485(4) 0.38343(19) 0.0461(6) Uani d . 1 2
H H16 0.3406 0.3077 0.3684 0.055 Uiso calc R 1 2
C C17 0.2205(3) 0.5442(4) 0.3310(2) 0.0539(7) Uani d . 1 2
H H17 0.1786 0.4687 0.2798 0.065 Uiso calc R 1 2
C C18 0.1836(2) 0.7506(4) 0.3514(2) 0.0500(6) Uani d . 1 2
C C19 0.2460(3) 0.8554(4) 0.4268(2) 0.0526(7) Uani d . 1 2
H H19 0.2212 0.9958 0.4424 0.063 Uiso calc R 1 2
C C20 0.3435(3) 0.7610(4) 0.47994(19) 0.0478(6) Uani d . 1 2
H H20 0.3868 0.8365 0.5305 0.057 Uiso calc R 1 2
C C21 0.0784(3) 0.8560(6) 0.2938(3) 0.0746(9) Uani d . 1 2
H H21A 0.1139 0.9335 0.2393 0.112 Uiso calc R 1 2
H H21B 0.0337 0.9552 0.3356 0.112 Uiso calc R 1 2
H H21C 0.0188 0.7483 0.2691 0.112 Uiso calc R 1 2

loop_
_atom_site_aniso_label
_atom_site_aniso_U_11
_atom_site_aniso_U_22
_atom_site_aniso_U_33
_atom_site_aniso_U_12
_atom_site_aniso_U_13
_atom_site_aniso_U_23
S1 0.0520(4) 0.0414(3) 0.0326(3) -0.0023(3) -0.0020(2) -0.0036(3)
O1 0.0435(9) 0.0531(12) 0.0617(12) -0.0095(9) -0.0069(8) 0.0157(9)
O2 0.0648(13) 0.0421(10) 0.0398(9) -0.0044(8) 0.0089(8) 0.0024(8)
O3 0.0726(13) 0.0552(12) 0.0354(9) -0.0042(10) -0.0064(9) -0.0070(8)
C1 0.0431(13) 0.0395(15) 0.0361(12) -0.0023(11) -0.0075(10) 0.0059(10)
C2 0.0370(12) 0.0443(14) 0.0312(11) 0.0039(11) -0.0035(9) 0.0098(10)
C3 0.0384(12) 0.0453(15) 0.0315(11) 0.0076(11) 0.0007(9) 0.0075(10)
C4 0.0455(13) 0.0443(13) 0.0339(12) 0.0141(11) -0.0009(10) 0.0077(10)
C5 0.0457(15) 0.065(2) 0.0422(14) 0.0167(14) 0.0082(11) 0.0120(13)
C6 0.0406(14) 0.0626(18) 0.0619(17) 0.0033(14) 0.0077(12) 0.0175(14)
C7 0.0388(13) 0.0531(16) 0.0440(14) 0.0042(12) -0.0034(11) 0.0144(11)
C8 0.0482(14) 0.0455(15) 0.0437(14) -0.0018(12) -0.0158(12) 0.0130(11)
C9 0.0685(17) 0.0446(16) 0.0321(12) 0.0170(14) 0.0002(12) 0.0029(10)
C10 0.082(2) 0.068(2) 0.0535(17) 0.0207(17) 0.0019(15) -0.0204(15)
C11 0.098(3) 0.061(2) 0.070(2) 0.0043(19) 0.0099(19) -0.0236(16)
C12 0.097(3) 0.085(3) 0.094(3) 0.001(2) -0.019(2) -0.039(2)
C13 0.0604(19) 0.067(2) 0.090(2) 0.0147(16) -0.0119(17) -0.0254(18)
C14 0.0721(19) 0.0486(17) 0.0683(19) -0.0122(14) -0.0286(16) 0.0078(14)
C15 0.0444(14) 0.0401(14) 0.0367(12) -0.0002(11) 0.0039(11) -0.0027(10)
C16 0.0471(14) 0.0407(15) 0.0503(14) 0.0025(12) -0.0025(11) -0.0137(12)
C17 0.0518(16) 0.0543(18) 0.0551(16) 0.0000(13) -0.0071(13) -0.0132(13)
C18 0.0458(15) 0.0493(16) 0.0549(16) 0.0001(12) 0.0008(12) -0.0004(13)
C19 0.0617(17) 0.0404(15) 0.0559(16) 0.0057(13) 0.0052(13) -0.0074(13)
C20 0.0610(17) 0.0391(15) 0.0433(14) -0.0032(12) 0.0030(12) -0.0074(11)
C21 0.0671(19) 0.070(2) 0.086(2) 0.0110(16) -0.0177(17) 0.0013(18)

loop_
_atom_type_symbol
_atom_type_description
_atom_type_scat_dispersion_real
_atom_type_scat_dispersion_imag
_atom_type_scat_source
C C 0.0033 0.0016 'International Tables Vol C Tables 4.2.6.8 and 6.1.1.4'
H H 0.0000 0.0000 'International Tables Vol C Tables 4.2.6.8 and 6.1.1.4'
O O 0.0106 0.0060 'International Tables Vol C Tables 4.2.6.8 and 6.1.1.4'
S S 0.1246 0.1234 'International Tables Vol C Tables 4.2.6.8 and 6.1.1.4'

loop_
_geom_angle_atom_site_label_1
_geom_angle_atom_site_label_2
_geom_angle_atom_site_label_3
_geom_angle
O3 S1 O2 119.33(11)
O3 S1 C1 108.55(11)
O2 S1 C1 107.01(11)
O3 S1 C15 107.88(11)
O2 S1 C15 107.98(11)
C1 S1 C15 105.24(11)
C8 O1 C7 107.06(19)
C8 C1 C2 108.0(2)
C8 C1 S1 126.7(2)
C2 C1 S1 125.30(17)
C3 C2 C7 119.2(2)
C3 C2 C1 136.8(2)
C7 C2 C1 104.0(2)
C2 C3 C4 119.9(2)
C2 C3 H3 120.1
C4 C3 H3 120.1
C3 C4 C5 118.8(3)
C3 C4 C9 118.9(2)
C5 C4 C9 122.3(2)
C6 C5 C4 121.9(3)
C6 C5 H5 119.1
C4 C5 H5 119.1
C5 C6 C7 117.6(3)
C5 C6 H6 121.2
C7 C6 H6 121.2
C6 C7 O1 126.5(2)
C6 C7 C2 122.6(3)
O1 C7 C2 110.8(2)
O1 C8 C1 110.2(2)
O1 C8 C14 115.0(2)
C1 C8 C14 134.8(3)
C4 C9 C13 112.9(2)
C4 C9 C10 118.9(3)
C13 C9 C10 102.1(2)
C4 C9 H9 107.5
C13 C9 H9 107.5
C10 C9 H9 107.5
C11 C10 C9 103.6(3)
C11 C10 H10A 111.0
C9 C10 H10A 111.0
C11 C10 H10B 111.0
C9 C10 H10B 111.0
H10A C10 H10B 109.0
C12 C11 C10 105.9(3)
C12 C11 H11A 110.6
C10 C11 H11A 110.6
C12 C11 H11B 110.6
C10 C11 H11B 110.6
H11A C11 H11B 108.7
C11 C12 C13 106.2(3)
C11 C12 H12A 110.5
C13 C12 H12A 110.5
C11 C12 H12B 110.5
C13 C12 H12B 110.5
H12A C12 H12B 108.7
C12 C13 C9 106.0(3)
C12 C13 H13A 110.5
C9 C13 H13A 110.5
C12 C13 H13B 110.5
C9 C13 H13B 110.5
H13A C13 H13B 108.7
C8 C14 H14A 109.5
C8 C14 H14B 109.5
H14A C14 H14B 109.5
C8 C14 H14C 109.5
H14A C14 H14C 109.5
H14B C14 H14C 109.5
C20 C15 C16 120.5(2)
C20 C15 S1 119.57(18)
C16 C15 S1 119.94(19)
C17 C16 C15 119.8(2)
C17 C16 H16 120.1
C15 C16 H16 120.1
C16 C17 C18 121.0(2)
C16 C17 H17 119.5
C18 C17 H17 119.5
C19 C18 C17 118.0(2)
C19 C18 C21 120.9(3)
C17 C18 C21 121.0(3)
C20 C19 C18 121.6(3)
C20 C19 H19 119.2
C18 C19 H19 119.2
C15 C20 C19 119.1(2)
C15 C20 H20 120.5
C19 C20 H20 120.5
C18 C21 H21A 109.5
C18 C21 H21B 109.5
H21A C21 H21B 109.5
C18 C21 H21C 109.5
H21A C21 H21C 109.5
H21B C21 H21C 109.5

loop_
_geom_bond_atom_site_label_1
_geom_bond_atom_site_label_2
_geom_bond_distance
S1 O3 1.4307(17)
S1 O2 1.4358(18)
S1 C1 1.727(2)
S1 C15 1.763(2)
O1 C8 1.362(3)
O1 C7 1.379(3)
C1 C8 1.364(3)
C1 C2 1.446(3)
C2 C3 1.381(3)
C2 C7 1.392(3)
C3 C4 1.385(3)
C3 H3 0.9500
C4 C5 1.419(4)
C4 C9 1.507(4)
C5 C6 1.365(4)
C5 H5 0.9500
C6 C7 1.373(4)
C6 H6 0.9500
C8 C14 1.476(4)
C9 C13 1.514(4)
C9 C10 1.515(4)
C9 H9 1.0000
C10 C11 1.505(5)
C10 H10A 0.9900
C10 H10B 0.9900
C11 C12 1.502(5)
C11 H11A 0.9900
C11 H11B 0.9900
C12 C13 1.512(4)
C12 H12A 0.9900
C12 H12B 0.9900
C13 H13A 0.9900
C13 H13B 0.9900
C14 H14A 0.9800
C14 H14B 0.9800
C14 H14C 0.9800
C15 C20 1.367(3)
C15 C16 1.388(3)
C16 C17 1.363(4)
C16 H16 0.9500
C17 C18 1.390(4)
C17 H17 0.9500
C18 C19 1.383(4)
C18 C21 1.501(4)
C19 C20 1.381(4)
C19 H19 0.9500
C20 H20 0.9500
C21 H21A 0.9800
C21 H21B 0.9800
C21 H21C 0.9800

loop_
_geom_hbond_atom_site_label_D
_geom_hbond_atom_site_label_H
_geom_hbond_atom_site_label_A
_geom_hbond_site_symmetry_A
_geom_hbond_distance_DH
_geom_hbond_distance_HA
_geom_hbond_distance_DA
_geom_hbond_angle_DHA
C6 H6 O3 2_564 0.95 2.44 3.279(3) 147.7
C20 H20 O2 1_565 0.95 2.54 3.244(3) 131.3
C9 H9 Cg1 1_545 1.0 2.89 3.680(3) 135.5
C12 H12B Cg1 2_454 0.99 2.88 3.591(3) 129.0
C14 H14C Cg2 1_565 0.98 2.94 3.826(3) 150.6

loop_
_geom_torsion_atom_site_label_1
_geom_torsion_atom_site_label_2
_geom_torsion_atom_site_label_3
_geom_torsion_atom_site_label_4
_geom_torsion
O3 S1 C1 C8 -19.1(2)
O2 S1 C1 C8 -149.1(2)
C15 S1 C1 C8 96.2(2)
O3 S1 C1 C2 160.22(18)
O2 S1 C1 C2 30.2(2)
C15 S1 C1 C2 -84.5(2)
C8 C1 C2 C3 -178.8(2)
S1 C1 C2 C3 1.8(4)
C8 C1 C2 C7 1.1(2)
S1 C1 C2 C7 -178.34(17)
C7 C2 C3 C4 -0.7(3)
C1 C2 C3 C4 179.2(2)
C2 C3 C4 C5 1.7(3)
C2 C3 C4 C9 -176.2(2)
C3 C4 C5 C6 -1.4(3)
C9 C4 C5 C6 176.5(2)
C4 C5 C6 C7 0.0(4)
C5 C6 C7 O1 -178.5(2)
C5 C6 C7 C2 1.1(4)
C8 O1 C7 C6 -179.8(2)
C8 O1 C7 C2 0.6(2)
C3 C2 C7 C6 -0.8(3)
C1 C2 C7 C6 179.3(2)
C3 C2 C7 O1 178.86(19)
C1 C2 C7 O1 -1.0(2)
C7 O1 C8 C1 0.2(2)
C7 O1 C8 C14 179.3(2)
C2 C1 C8 O1 -0.8(3)
S1 C1 C8 O1 178.63(16)
C2 C1 C8 C14 -179.7(3)
S1 C1 C8 C14 -0.3(4)
C3 C4 C9 C13 63.1(3)
C5 C4 C9 C13 -114.8(3)
C3 C4 C9 C10 -177.4(2)
C5 C4 C9 C10 4.7(3)
C4 C9 C10 C11 -165.3(2)
C13 C9 C10 C11 -40.4(3)
C9 C10 C11 C12 32.6(4)
C10 C11 C12 C13 -11.8(4)
C11 C12 C13 C9 -13.6(4)
C4 C9 C13 C12 162.1(3)
C10 C9 C13 C12 33.3(4)
O3 S1 C15 C20 12.7(2)
O2 S1 C15 C20 142.91(19)
C1 S1 C15 C20 -103.1(2)
O3 S1 C15 C16 -168.37(19)
O2 S1 C15 C16 -38.1(2)
C1 S1 C15 C16 75.9(2)
C20 C15 C16 C17 -1.0(4)
S1 C15 C16 C17 -180.0(2)
C15 C16 C17 C18 0.5(4)
C16 C17 C18 C19 -0.4(4)
C16 C17 C18 C21 -179.9(3)
C17 C18 C19 C20 1.0(4)
C21 C18 C19 C20 -179.6(3)
C16 C15 C20 C19 1.5(4)
S1 C15 C20 C19 -179.5(2)
C18 C19 C20 C15 -1.5(4)
